data_7053422
loop_
_publ_author_name
'Mayoral, Mar\'ia Jos\'e'
'Ovejero, Paloma'
'Campo, Jos\'e Antonio'
'Heras, Jos\'e Vicente'
'Torres, Mar\'ia Rosario'
'Lodeiro, Carlos'
'Cano, Mercedes'

_publ_section_title
;
 Silver pyrazole complexes with tunable liquid crystals and luminescent
 properties
;
_journal_issue 12
_journal_name_full 'New Journal of Chemistry'
_journal_page_first 2766
_journal_paper_doi 10.1039/b9nj00753a
_journal_volume 34
_journal_year 2010
_chemical_formula_moiety 'C20 H20 Ag N4 O2, C7 H7 O3 S'
_chemical_formula_sum 'C27 H27 Ag N4 O5 S'
_chemical_formula_weight 627.46
_chemical_name_systematic
;
?
;
_space_group_IT_number 14
_symmetry_cell_setting monoclinic
_symmetry_space_group_name_Hall '-P 2ybc'
_symmetry_space_group_name_H-M 'P 1 21/c 1'
_atom_sites_solution_hydrogens 'geom and Fourier'
_atom_sites_solution_primary direct
_atom_sites_solution_secondary difmap
_audit_creation_method SHELXL-97
_cell_angle_alpha 90.00
_cell_angle_beta 109.930(2)
_cell_angle_gamma 90.00
_cell_formula_units_Z 4
_cell_length_a 10.2226(7)
_cell_length_b 21.9026(14)
_cell_length_c 12.9463(9)
_cell_measurement_temperature 296(2)
_cell_volume 2725.1(3)
_computing_cell_refinement 'Bruker SMART'
_computing_data_collection 'Bruker SMART'
_computing_data_reduction 'Bruker SHELXTL'
_computing_molecular_graphics 'Bruker SHELXTL'
_computing_publication_material 'Bruker SHELXTL'
_computing_structure_refinement 'SHELXL-97 (Sheldrick, 1997)'
_computing_structure_solution 'SHELXS-97 (Sheldrick, 1990)'
_diffrn_ambient_temperature 296(2)
_diffrn_measured_fraction_theta_full 0.902
_diffrn_measured_fraction_theta_max 0.902
_diffrn_measurement_device_type 'CCD area detector'
_diffrn_measurement_method 'phi and omega scans'
_diffrn_radiation_monochromator graphite
_diffrn_radiation_source 'fine-focus sealed tube'
_diffrn_radiation_type MoK\a
_diffrn_radiation_wavelength 0.71073
_diffrn_reflns_av_R_equivalents 0.0529
_diffrn_reflns_av_sigmaI/netI 0.0714
_diffrn_reflns_limit_h_max 11
_diffrn_reflns_limit_h_min -12
_diffrn_reflns_limit_k_max 20
_diffrn_reflns_limit_k_min -25
_diffrn_reflns_limit_l_max 15
_diffrn_reflns_limit_l_min -15
_diffrn_reflns_number 15883
_diffrn_reflns_theta_full 25.57
_diffrn_reflns_theta_max 25.57
_diffrn_reflns_theta_min 1.86
_exptl_absorpt_coefficient_mu 0.860
_exptl_absorpt_correction_type none
_exptl_crystal_colour colorless
_exptl_crystal_density_diffrn 1.529
_exptl_crystal_density_method 'not measured'
_exptl_crystal_description prismatic
_exptl_crystal_F_000 1280
_exptl_crystal_size_max 0.35
_exptl_crystal_size_mid 0.26
_exptl_crystal_size_min 0.18
_refine_diff_density_max 1.827
_refine_diff_density_min -0.614
_refine_diff_density_rms 0.073
_refine_ls_extinction_method none
_refine_ls_goodness_of_fit_ref 0.945
_refine_ls_hydrogen_treatment 'constr and fixed'
_refine_ls_matrix_type full
_refine_ls_number_parameters 349
_refine_ls_number_reflns 4613
_refine_ls_number_restraints 0
_refine_ls_restrained_S_all 0.945
_refine_ls_R_factor_all 0.1149
_refine_ls_R_factor_gt 0.0448
_refine_ls_shift/su_max 0.026
_refine_ls_shift/su_mean 0.001
_refine_ls_structure_factor_coef Fsqd
_refine_ls_weighting_details 'calc w=1/[\s^2^(Fo^2^)+(0.0730P)^2^+0.0000P] where P=(Fo^2^+2Fc^2^)/3'
_refine_ls_weighting_scheme calc
_refine_ls_wR_factor_gt 0.1253
_refine_ls_wR_factor_ref 0.1499
_reflns_number_gt 2167
_reflns_number_total 4613
_reflns_threshold_expression >2sigma(I)
_cod_data_source_file b9nj00753a.txt
_cod_data_source_block compound_10
_cod_depositor_comments
;
The following automatic conversions were performed:

'_symmetry_cell_setting' value 'Monoclinic' changed to 'monoclinic'
according to /home/saulius/struct/CIF-dictionaries/cif_core.dic
dictionary named 'cif_core.dic' version 2.4.2 from 2011-04-26.

Automatic conversion script
Id: cif_fix_values 1891 2012-01-12 08:04:46Z andrius 
;
_cod_original_sg_symbol_H-M P2(1)/c
_cod_database_code 7053422

loop_
_symmetry_equiv_pos_as_xyz
'x, y, z'
'-x, y+1/2, -z+1/2'
'-x, -y, -z'
'x, -y-1/2, z-1/2'

loop_
_atom_site_label
_atom_site_type_symbol
_atom_site_fract_x
_atom_site_fract_y
_atom_site_fract_z
_atom_site_U_iso_or_equiv
_atom_site_adp_type
_atom_site_occupancy
_atom_site_symmetry_multiplicity
_atom_site_calc_flag
_atom_site_refinement_flags
N4 N 0.0388(4) 0.5352(2) 0.7787(3) 0.0557(12) Uani 1 1 d .
N1 N 0.4884(5) 0.4200(2) 0.5853(4) 0.0682(14) Uani 1 1 d .
N3 N 0.0994(6) 0.5114(2) 0.8819(4) 0.0643(14) Uani 1 1 d .
C3 C 0.5472(6) 0.3509(3) 0.7219(5) 0.0601(16) Uani 1 1 d .
C4 C 0.4731(6) 0.3222(3) 0.6273(5) 0.0785(19) Uani 1 1 d .
H4A H 0.4498 0.2810 0.6188 0.094 Uiso 1 1 calc R
C5 C 0.4390(7) 0.3660(3) 0.5462(5) 0.081(2) Uani 1 1 d .
H5 H 0.3875 0.3585 0.4729 0.098 Uiso 1 1 calc R
C6 C 0.6145(6) 0.3293(3) 0.8345(5) 0.0575(15) Uani 1 1 d .
C7 C 0.6819(6) 0.3674(3) 0.9201(5) 0.0676(17) Uani 1 1 d .
H7 H 0.6874 0.4089 0.9068 0.081 Uiso 1 1 calc R
C8 C 0.7427(6) 0.3451(3) 1.0274(5) 0.0730(18) Uani 1 1 d .
H8 H 0.7869 0.3716 1.0847 0.088 Uiso 1 1 calc R
C9 C 0.7367(7) 0.2838(3) 1.0475(5) 0.0718(18) Uani 1 1 d .
C10 C 0.6728(7) 0.2446(3) 0.9614(6) 0.081(2) Uani 1 1 d .
H10 H 0.6710 0.2029 0.9740 0.098 Uiso 1 1 calc R
C11 C 0.6113(7) 0.2676(3) 0.8557(5) 0.0788(19) Uani 1 1 d .
H11 H 0.5673 0.2410 0.7984 0.095 Uiso 1 1 calc R
C12 C 0.8431(8) 0.2982(3) 1.2407(5) 0.104(3) Uani 1 1 d .
H12A H 0.9246 0.3187 1.2375 0.156 Uiso 1 1 calc R
H12B H 0.8665 0.2749 1.3074 0.156 Uiso 1 1 calc R
H12C H 0.7732 0.3278 1.2391 0.156 Uiso 1 1 calc R
C14 C 0.2532(6) 0.5139(3) 0.7931(5) 0.0732(19) Uani 1 1 d .
H14 H 0.3364 0.5099 0.7794 0.088 Uiso 1 1 calc R
C13 C 0.1290(6) 0.5371(3) 0.7227(4) 0.0539(14) Uani 1 1 d .
C16 C 0.0925(5) 0.5613(2) 0.6110(4) 0.0505(14) Uani 1 1 d .
C17 C -0.0427(6) 0.5798(3) 0.5498(4) 0.0647(17) Uani 1 1 d .
H17 H -0.1115 0.5783 0.5818 0.078 Uiso 1 1 calc R
C18 C -0.0765(6) 0.6003(3) 0.4432(5) 0.0709(18) Uani 1 1 d .
H18 H -0.1672 0.6121 0.4038 0.085 Uiso 1 1 calc R
C19 C 0.0258(6) 0.6032(3) 0.3951(4) 0.0567(15) Uani 1 1 d .
C20 C 0.1594(6) 0.5855(3) 0.4541(4) 0.0606(16) Uani 1 1 d .
H20 H 0.2281 0.5871 0.4222 0.073 Uiso 1 1 calc R
C21 C 0.1917(6) 0.5653(3) 0.5618(4) 0.0644(16) Uani 1 1 d .
H21 H 0.2829 0.5542 0.6014 0.077 Uiso 1 1 calc R
C22 C 0.0833(6) 0.6219(3) 0.2343(4) 0.0767(19) Uani 1 1 d .
H22A H 0.1564 0.6504 0.2695 0.115 Uiso 1 1 calc R
H22B H 0.0394 0.6333 0.1587 0.115 Uiso 1 1 calc R
H22C H 0.1217 0.5816 0.2382 0.115 Uiso 1 1 calc R
C23 C 0.7008(6) 0.6237(2) 0.8733(4) 0.0494(14) Uani 1 1 d .
C24 C 0.8147(6) 0.6613(3) 0.9008(5) 0.0739(19) Uani 1 1 d .
H24 H 0.8758 0.6596 0.8616 0.089 Uiso 1 1 calc R
C25 C 0.8383(7) 0.7021(3) 0.9883(6) 0.086(2) Uani 1 1 d .
H25 H 0.9147 0.7281 1.0065 0.103 Uiso 1 1 calc R
C26 C 0.7496(8) 0.7042(3) 1.0480(5) 0.0730(19) Uani 1 1 d .
C27 C 0.6359(7) 0.6673(3) 1.0162(6) 0.079(2) Uani 1 1 d .
H27 H 0.5739 0.6688 1.0547 0.095 Uiso 1 1 calc R
C28 C 0.6100(6) 0.6280(3) 0.9293(5) 0.0623(16) Uani 1 1 d .
H28 H 0.5299 0.6042 0.9084 0.075 Uiso 1 1 calc R
C29 C 0.7792(8) 0.7477(3) 1.1448(5) 0.121(3) Uani 1 1 d .
H29A H 0.6929 0.7627 1.1491 0.181 Uiso 1 1 calc R
H29B H 0.8339 0.7814 1.1350 0.181 Uiso 1 1 calc R
H29C H 0.8294 0.7265 1.2114 0.181 Uiso 1 1 calc R
O1 O 0.7909(5) 0.2582(2) 1.1486(4) 0.0964(15) Uani 1 1 d .
O2 O -0.0178(4) 0.62264(19) 0.2887(3) 0.0770(12) Uani 1 1 d .
O3 O 0.7041(6) 0.51064(19) 0.8244(3) 0.1020(17) Uani 1 1 d .
O4 O 0.5288(4) 0.5741(3) 0.6979(3) 0.1003(16) Uani 1 1 d .
O5 O 0.7684(4) 0.5833(2) 0.7118(3) 0.0834(13) Uani 1 1 d .
S1 S 0.67181(16) 0.56898(8) 0.76809(11) 0.0626(5) Uani 1 1 d .
N2 N 0.5553(5) 0.4104(2) 0.6948(3) 0.0621(13) Uani 1 1 d .
C15 C 0.2281(7) 0.4979(3) 0.8890(5) 0.0723(18) Uani 1 1 d .
H15 H 0.2936 0.4801 0.9501 0.087 Uiso 1 1 calc R
Ag1 Ag 0.5000 0.5000 0.5000 0.0719(3) Uani 1 2 d S
Ag2 Ag 0.0000 0.5000 1.0000 0.0753(3) Uani 1 2 d S
H2 H 0.5936 0.4447 0.7375 0.150 Uiso 1 1 d .
H4 H -0.0666 0.5494 0.7549 0.150 Uiso 1 1 d .

loop_
_atom_site_aniso_label
_atom_site_aniso_U_11
_atom_site_aniso_U_22
_atom_site_aniso_U_33
_atom_site_aniso_U_23
_atom_site_aniso_U_13
_atom_site_aniso_U_12
N4 0.060(3) 0.069(3) 0.036(3) 0.003(2) 0.015(2) -0.003(3)
N1 0.075(4) 0.082(4) 0.041(3) 0.001(3) 0.011(3) 0.009(3)
N3 0.073(4) 0.078(4) 0.041(3) 0.007(2) 0.019(3) -0.006(3)
C3 0.065(4) 0.065(4) 0.052(4) -0.003(3) 0.022(3) 0.002(3)
C4 0.096(5) 0.072(4) 0.057(4) -0.006(4) 0.013(4) -0.007(4)
C5 0.089(5) 0.094(6) 0.047(4) -0.010(4) 0.004(4) -0.007(4)
C6 0.065(4) 0.057(4) 0.053(4) 0.003(3) 0.022(3) 0.002(3)
C7 0.079(5) 0.068(4) 0.055(4) 0.012(3) 0.022(3) -0.001(4)
C8 0.089(5) 0.075(5) 0.050(4) 0.001(3) 0.017(3) -0.012(4)
C9 0.083(5) 0.072(5) 0.060(4) 0.020(4) 0.024(4) 0.018(4)
C10 0.110(6) 0.062(5) 0.080(5) 0.002(4) 0.043(4) 0.015(4)
C11 0.101(5) 0.079(5) 0.060(4) -0.006(4) 0.032(4) 0.009(4)
C12 0.122(7) 0.117(7) 0.062(5) 0.032(5) 0.014(4) -0.004(5)
C14 0.058(4) 0.107(6) 0.054(4) 0.010(4) 0.017(3) 0.013(4)
C13 0.051(4) 0.063(4) 0.048(3) 0.000(3) 0.017(3) -0.002(3)
C16 0.045(3) 0.063(4) 0.042(3) 0.001(3) 0.012(3) 0.000(3)
C17 0.058(4) 0.089(5) 0.055(4) 0.007(3) 0.030(3) 0.010(3)
C18 0.052(4) 0.106(5) 0.055(4) 0.020(4) 0.019(3) 0.018(4)
C19 0.067(4) 0.060(4) 0.045(3) 0.006(3) 0.021(3) 0.004(3)
C20 0.056(4) 0.083(5) 0.050(3) 0.011(3) 0.027(3) 0.002(3)
C21 0.045(3) 0.097(5) 0.050(3) 0.009(3) 0.016(3) 0.006(3)
C22 0.100(5) 0.091(5) 0.051(4) 0.007(3) 0.041(4) -0.009(4)
C23 0.045(3) 0.061(4) 0.038(3) 0.004(3) 0.008(3) -0.001(3)
C24 0.065(4) 0.101(6) 0.057(4) 0.005(4) 0.023(3) -0.005(4)
C25 0.069(5) 0.086(6) 0.088(5) -0.011(4) 0.006(4) -0.014(4)
C26 0.083(5) 0.071(5) 0.056(4) -0.002(4) 0.012(4) 0.023(4)
C27 0.081(5) 0.079(5) 0.088(5) -0.009(4) 0.042(4) -0.001(4)
C28 0.057(4) 0.065(4) 0.067(4) -0.006(3) 0.024(3) -0.004(3)
C29 0.143(7) 0.105(6) 0.089(5) -0.042(5) 0.008(5) 0.025(5)
O1 0.130(4) 0.084(3) 0.066(3) 0.021(3) 0.020(3) 0.018(3)
O2 0.079(3) 0.104(3) 0.049(2) 0.022(2) 0.024(2) 0.015(3)
O3 0.176(5) 0.067(3) 0.058(3) -0.005(2) 0.033(3) -0.006(3)
O4 0.050(3) 0.181(5) 0.059(3) -0.028(3) 0.005(2) -0.003(3)
O5 0.073(3) 0.130(4) 0.058(2) 0.008(3) 0.035(2) 0.015(3)
S1 0.0616(11) 0.0864(12) 0.0372(8) -0.0028(8) 0.0137(8) 0.0000(9)
N2 0.073(3) 0.067(4) 0.042(3) 0.001(2) 0.014(2) 0.002(3)
C15 0.072(5) 0.093(5) 0.044(3) 0.011(3) 0.010(3) 0.017(4)
Ag1 0.0785(5) 0.0846(6) 0.0501(4) 0.0138(4) 0.0188(3) 0.0183(4)
Ag2 0.0983(6) 0.0849(6) 0.0489(4) 0.0002(4) 0.0332(4) -0.0172(4)

loop_
_atom_type_symbol
_atom_type_description
_atom_type_scat_dispersion_real
_atom_type_scat_dispersion_imag
_atom_type_scat_source
C C 0.0033 0.0016 'International Tables Vol C Tables 4.2.6.8 and 6.1.1.4'
H H 0.0000 0.0000 'International Tables Vol C Tables 4.2.6.8 and 6.1.1.4'
N N 0.0061 0.0033 'International Tables Vol C Tables 4.2.6.8 and 6.1.1.4'
O O 0.0106 0.0060 'International Tables Vol C Tables 4.2.6.8 and 6.1.1.4'
S S 0.1246 0.1234 'International Tables Vol C Tables 4.2.6.8 and 6.1.1.4'
Ag Ag -0.8971 1.1015 'International Tables Vol C Tables 4.2.6.8 and 6.1.1.4'

loop_
_geom_angle_atom_site_label_1
_geom_angle_atom_site_label_2
_geom_angle_atom_site_label_3
_geom_angle
_geom_angle_site_symmetry_1
_geom_angle_site_symmetry_3
C13 N4 N3 111.7(4) . .
C13 N4 H4 130.2 . .
N3 N4 H4 118.1 . .
C5 N1 N2 104.6(5) . .
C5 N1 Ag1 129.1(4) . .
N2 N1 Ag1 125.3(4) . .
C15 N3 N4 105.1(4) . .
C15 N3 Ag2 129.4(4) . .
N4 N3 Ag2 125.4(4) . .
C4 C3 N2 106.0(5) . .
C4 C3 C6 132.7(6) . .
N2 C3 C6 121.2(5) . .
C3 C4 C5 106.5(6) . .
C3 C4 H4A 126.8 . .
C5 C4 H4A 126.8 . .
N1 C5 C4 111.7(6) . .
N1 C5 H5 124.2 . .
C4 C5 H5 124.2 . .
C11 C6 C7 118.3(6) . .
C11 C6 C3 118.7(6) . .
C7 C6 C3 123.0(6) . .
C6 C7 C8 121.3(6) . .
C6 C7 H7 119.4 . .
C8 C7 H7 119.4 . .
C9 C8 C7 119.7(6) . .
C9 C8 H8 120.1 . .
C7 C8 H8 120.1 . .
O1 C9 C8 123.9(6) . .
O1 C9 C10 116.5(6) . .
C8 C9 C10 119.6(6) . .
C9 C10 C11 120.0(6) . .
C9 C10 H10 120.0 . .
C11 C10 H10 120.0 . .
C6 C11 C10 121.1(6) . .
C6 C11 H11 119.4 . .
C10 C11 H11 119.4 . .
O1 C12 H12A 109.5 . .
O1 C12 H12B 109.5 . .
H12A C12 H12B 109.5 . .
O1 C12 H12C 109.5 . .
H12A C12 H12C 109.5 . .
H12B C12 H12C 109.5 . .
C13 C14 C15 105.8(5) . .
C13 C14 H14 127.1 . .
C15 C14 H14 127.1 . .
N4 C13 C14 106.0(5) . .
N4 C13 C16 123.4(5) . .
C14 C13 C16 130.6(5) . .
C21 C16 C17 117.6(5) . .
C21 C16 C13 120.2(5) . .
C17 C16 C13 122.2(5) . .
C18 C17 C16 121.5(5) . .
C18 C17 H17 119.2 . .
C16 C17 H17 119.2 . .
C17 C18 C19 119.6(5) . .
C17 C18 H18 120.2 . .
C19 C18 H18 120.2 . .
O2 C19 C20 124.8(5) . .
O2 C19 C18 115.5(5) . .
C20 C19 C18 119.7(5) . .
C19 C20 C21 120.0(5) . .
C19 C20 H20 120.0 . .
C21 C20 H20 120.0 . .
C16 C21 C20 121.7(5) . .
C16 C21 H21 119.2 . .
C20 C21 H21 119.2 . .
O2 C22 H22A 109.5 . .
O2 C22 H22B 109.5 . .
H22A C22 H22B 109.5 . .
O2 C22 H22C 109.5 . .
H22A C22 H22C 109.5 . .
H22B C22 H22C 109.5 . .
C28 C23 C24 119.6(5) . .
C28 C23 S1 119.6(5) . .
C24 C23 S1 120.8(5) . .
C23 C24 C25 119.4(6) . .
C23 C24 H24 120.3 . .
C25 C24 H24 120.3 . .
C26 C25 C24 120.8(6) . .
C26 C25 H25 119.6 . .
C24 C25 H25 119.6 . .
C27 C26 C25 117.9(6) . .
C27 C26 C29 122.1(7) . .
C25 C26 C29 120.0(7) . .
C26 C27 C28 121.9(6) . .
C26 C27 H27 119.0 . .
C28 C27 H27 119.0 . .
C23 C28 C27 120.3(6) . .
C23 C28 H28 119.8 . .
C27 C28 H28 119.8 . .
C26 C29 H29A 109.5 . .
C26 C29 H29B 109.5 . .
H29A C29 H29B 109.5 . .
C26 C29 H29C 109.5 . .
H29A C29 H29C 109.5 . .
H29B C29 H29C 109.5 . .
C9 O1 C12 117.7(5) . .
C19 O2 C22 116.8(5) . .
O4 S1 O5 112.7(3) . .
O4 S1 O3 113.2(3) . .
O5 S1 O3 111.4(3) . .
O4 S1 C23 107.5(3) . .
O5 S1 C23 106.2(3) . .
O3 S1 C23 105.1(2) . .
C3 N2 N1 111.3(5) . .
C3 N2 H2 131.8 . .
N1 N2 H2 116.8 . .
N3 C15 C14 111.3(5) . .
N3 C15 H15 124.4 . .
C14 C15 H15 124.4 . .
N1 Ag1 N1 180.00(16) . 3_666
N3 Ag2 N3 180.000(1) 3_567 .

loop_
_geom_bond_atom_site_label_1
_geom_bond_atom_site_label_2
_geom_bond_distance
_geom_bond_site_symmetry_2
N4 C13 1.354(6) .
N4 N3 1.371(6) .
N4 H4 1.0610 .
N1 C5 1.317(7) .
N1 N2 1.364(6) .
N1 Ag1 2.095(5) .
N3 C15 1.321(7) .
N3 Ag2 2.119(5) .
C3 C4 1.355(7) .
C3 N2 1.360(7) .
C3 C6 1.462(7) .
C4 C5 1.378(8) .
C4 H4A 0.9300 .
C5 H5 0.9300 .
C6 C11 1.380(8) .
C6 C7 1.372(8) .
C7 C8 1.402(7) .
C7 H7 0.9300 .
C8 C9 1.372(8) .
C8 H8 0.9300 .
C9 O1 1.357(7) .
C9 C10 1.382(9) .
C10 C11 1.391(8) .
C10 H10 0.9300 .
C11 H11 0.9300 .
C12 O1 1.428(7) .
C12 H12A 0.9600 .
C12 H12B 0.9600 .
C12 H12C 0.9600 .
C14 C13 1.383(7) .
C14 C15 1.395(8) .
C14 H14 0.9300 .
C13 C16 1.464(7) .
C16 C21 1.372(7) .
C16 C17 1.399(7) .
C17 C18 1.378(7) .
C17 H17 0.9300 .
C18 C19 1.389(7) .
C18 H18 0.9300 .
C19 O2 1.363(6) .
C19 C20 1.373(7) .
C20 C21 1.390(7) .
C20 H20 0.9300 .
C21 H21 0.9300 .
C22 O2 1.436(6) .
C22 H22A 0.9600 .
C22 H22B 0.9600 .
C22 H22C 0.9600 .
C23 C28 1.362(7) .
C23 C24 1.370(7) .
C23 S1 1.762(5) .
C24 C25 1.398(8) .
C24 H24 0.9300 .
C25 C26 1.378(8) .
C25 H25 0.9300 .
C26 C27 1.359(8) .
C26 C29 1.520(8) .
C27 C28 1.369(8) .
C27 H27 0.9300 .
C28 H28 0.9300 .
C29 H29A 0.9600 .
C29 H29B 0.9600 .
C29 H29C 0.9600 .
O3 S1 1.452(4) .
O4 S1 1.439(4) .
O5 S1 1.447(4) .
N2 H2 0.9362 .
C15 H15 0.9300 .
Ag1 N1 2.095(5) 3_666
Ag2 N3 2.119(5) 3_567

loop_
_geom_hbond_atom_site_label_D
_geom_hbond_atom_site_label_H
_geom_hbond_atom_site_label_A
_geom_hbond_distance_DH
_geom_hbond_distance_HA
_geom_hbond_distance_DA
_geom_hbond_angle_DHA
_geom_hbond_site_symmetry_A
N2 H2 O3 0.94 1.94 2.865(6) 169.8 .
N2 H2 S1 0.94 2.83 3.690(5) 153.7 .
N4 H4 O5 1.06 1.75 2.805(6) 171.5 1_455
N4 H4 S1 1.06 2.77 3.780(5) 159.0 1_455

loop_
_geom_torsion_atom_site_label_1
_geom_torsion_atom_site_label_2
_geom_torsion_atom_site_label_3
_geom_torsion_atom_site_label_4
_geom_torsion
_geom_torsion_site_symmetry_4
C13 N4 N3 C15 -0.5(6) .
C13 N4 N3 Ag2 179.5(4) .
N2 C3 C4 C5 0.0(7) .
C6 C3 C4 C5 -178.4(6) .
N2 N1 C5 C4 -0.4(8) .
Ag1 N1 C5 C4 168.6(4) .
C3 C4 C5 N1 0.3(8) .
C4 C3 C6 C11 2.7(10) .
N2 C3 C6 C11 -175.5(5) .
C4 C3 C6 C7 -177.9(6) .
N2 C3 C6 C7 3.9(9) .
C11 C6 C7 C8 -1.9(9) .
C3 C6 C7 C8 178.7(5) .
C6 C7 C8 C9 0.9(9) .
C7 C8 C9 O1 -179.1(6) .
C7 C8 C9 C10 1.1(10) .
O1 C9 C10 C11 178.2(6) .
C8 C9 C10 C11 -2.0(10) .
C7 C6 C11 C10 1.0(10) .
C3 C6 C11 C10 -179.6(6) .
C9 C10 C11 C6 1.0(10) .
N3 N4 C13 C14 -0.5(6) .
N3 N4 C13 C16 -179.1(5) .
C15 C14 C13 N4 1.3(7) .
C15 C14 C13 C16 179.7(6) .
N4 C13 C16 C21 175.9(5) .
C14 C13 C16 C21 -2.3(10) .
N4 C13 C16 C17 -5.4(9) .
C14 C13 C16 C17 176.4(6) .
C21 C16 C17 C18 1.2(9) .
C13 C16 C17 C18 -177.5(6) .
C16 C17 C18 C19 -0.5(10) .
C17 C18 C19 O2 178.5(5) .
C17 C18 C19 C20 0.1(9) .
O2 C19 C20 C21 -178.7(6) .
C18 C19 C20 C21 -0.4(9) .
C17 C16 C21 C20 -1.5(9) .
C13 C16 C21 C20 177.2(5) .
C19 C20 C21 C16 1.2(9) .
C28 C23 C24 C25 2.0(9) .
S1 C23 C24 C25 -176.8(5) .
C23 C24 C25 C26 1.0(10) .
C24 C25 C26 C27 -2.7(10) .
C24 C25 C26 C29 178.3(6) .
C25 C26 C27 C28 1.3(10) .
C29 C26 C27 C28 -179.7(6) .
C24 C23 C28 C27 -3.4(9) .
S1 C23 C28 C27 175.5(5) .
C26 C27 C28 C23 1.7(10) .
C8 C9 O1 C12 7.3(10) .
C10 C9 O1 C12 -172.9(6) .
C20 C19 O2 C22 2.7(8) .
C18 C19 O2 C22 -175.6(5) .
C28 C23 S1 O4 48.6(5) .
C24 C23 S1 O4 -132.5(5) .
C28 C23 S1 O5 169.5(4) .
C24 C23 S1 O5 -11.6(5) .
C28 C23 S1 O3 -72.3(5) .
C24 C23 S1 O3 106.6(5) .
C4 C3 N2 N1 -0.2(7) .
C6 C3 N2 N1 178.4(5) .
C5 N1 N2 C3 0.4(7) .
Ag1 N1 N2 C3 -169.2(4) .
N4 N3 C15 C14 1.4(7) .
Ag2 N3 C15 C14 -178.7(4) .
C13 C14 C15 N3 -1.7(8) .
C5 N1 Ag1 N1 104(100) 3_666
N2 N1 Ag1 N1 -89(100) 3_666
C15 N3 Ag2 N3 -101(100) 3_567
N4 N3 Ag2 N3 79(100) 3_567
